data_2106485
loop_
_publ_author_name
'Black, W.H.'
'Griffith, E.A.H.'
'Robertson, B.E.'

_publ_section_title
;
 M S2 O6 (H2 O)6 (M = Mg, Ni, Zn)
;
_journal_name_full 'Acta Crystallographica B (24,1968-38,1982)'
_journal_page_first 615
_journal_page_last 617
_journal_volume 31
_journal_year 1975
_chemical_formula_sum 'H6 Ni O12 S2'
_chemical_name_systematic 'Ni S2 O6 (H2 O)6'
_space_group_IT_number 2
_symmetry_space_group_name_Hall '-P 1'
_symmetry_space_group_name_H-M 'P -1'
_cell_angle_alpha 94.53
_cell_angle_beta 96.3
_cell_angle_gamma 101.28
_cell_formula_units_Z 1
_cell_length_a 6.751
_cell_length_b 6.699
_cell_length_c 6.451
_cell_volume 282.869
_citation_journal_id_ASTM ACBCAR
_cod_data_source_file Black_ACBCAR_1975_1931.cif
_cod_data_source_block H6Ni1O12S2
_cod_depositor_comments
;
 Marking attached hydrogen atoms.

 Antanas Vaitkus,
 2018-02-05
;
_cod_original_cell_volume 282.8687
_cod_original_formula_sum 'H6 Ni1 O12 S2'
_cod_database_code 2106485

loop_
_symmetry_equiv_pos_as_xyz
x,y,z
-x,-y,-z

loop_
_atom_site_label
_atom_site_type_symbol
_atom_site_fract_x
_atom_site_fract_y
_atom_site_fract_z
_atom_site_occupancy
_atom_site_attached_hydrogens
_atom_site_U_iso_or_equiv
Ni1 Ni+2 0 0 0 1 0 0.0
S1 S+5 0.358 0.5452 0.503 1 0 0.0
O1 O-2 0.1156 0.2967 -0.0422 1 1 0.0
O2 O-2 -0.0701 0.0842 0.2893 1 2 0.0
O3 O-2 0.2795 -0.0368 0.1273 1 0 0.0
O4 O-2 0.2229 0.3684 0.5603 1 0 0.0
O5 O-2 0.4011 0.7202 0.6612 1 0 0.0
O6 O-2 0.3038 0.5916 0.2915 1 0 0.0
H1 H+1 0.184 0.394 0.059 1 0 0.0
H2 H+1 0.299 -0.128 0.125 1 0 0.0
H3 H+1 0.37 0.055 0.159 1 0 0.0
